data_4106474
loop_
_publ_author_name
'Skye Fortier'
'Justin R. Walensky'
'Guang Wu'
'Trevor W. Hayton'

_publ_contact_author_email hayton@chem.ucsb.edu
_publ_contact_author_name 'Trevor W. Hayton'
_publ_section_title
;
 High-Valent Uranium Alkyls: Evidence for the Formation of UVI(CH2SiMe3)6
;
_journal_name_full 'Journal of the American Chemical Society'
_journal_page_first 11732
_journal_page_last 11743
_journal_paper_doi 10.1021/ja204151v
_journal_volume 133
_journal_year 2011
_chemical_formula_sum 'C24 H61 Ag O4 Si3 U'
_chemical_formula_weight 843.90
_chemical_name_systematic
; 
 ? 
;
_space_group_IT_number 14
_symmetry_cell_setting monoclinic
_symmetry_space_group_name_Hall '-P 2yn'
_symmetry_space_group_name_H-M 'P 1 21/n 1'
_atom_sites_solution_hydrogens geom
_atom_sites_solution_primary direct
_atom_sites_solution_secondary difmap
_audit_creation_method SHELXL-97
_cell_angle_alpha 90.00
_cell_angle_beta 91.738(2)
_cell_angle_gamma 90.00
_cell_formula_units_Z 4
_cell_length_a 14.946(2)
_cell_length_b 16.125(3)
_cell_length_c 15.267(2)
_cell_measurement_temperature 150(2)
_cell_volume 3677.7(10)
_computing_structure_refinement 'SHELXL-97 (Sheldrick, 1997)'
_computing_structure_solution 'SHELXS-97 (Sheldrick, 1990)'
_diffrn_ambient_temperature 150(2)
_diffrn_measured_fraction_theta_full 0.954
_diffrn_measured_fraction_theta_max 0.954
_diffrn_measurement_device_type 'CCD area detector'
_diffrn_measurement_method 'omega scan'
_diffrn_radiation_monochromator graphite
_diffrn_radiation_source 'fine-focus sealed tube'
_diffrn_radiation_type MoK\a
_diffrn_radiation_wavelength 0.71073
_diffrn_reflns_av_R_equivalents 0.1364
_diffrn_reflns_av_sigmaI/netI 0.0871
_diffrn_reflns_limit_h_max 18
_diffrn_reflns_limit_h_min -19
_diffrn_reflns_limit_k_max 20
_diffrn_reflns_limit_k_min -20
_diffrn_reflns_limit_l_max 19
_diffrn_reflns_limit_l_min -18
_diffrn_reflns_number 30428
_diffrn_reflns_theta_full 27.09
_diffrn_reflns_theta_max 27.09
_diffrn_reflns_theta_min 1.84
_exptl_absorpt_coefficient_mu 5.050
_exptl_absorpt_correction_T_max 0.354
_exptl_absorpt_correction_T_min 0.157
_exptl_absorpt_correction_type empirical
_exptl_absorpt_process_details 'Psi Scan'
_exptl_crystal_colour pink
_exptl_crystal_density_diffrn 1.524
_exptl_crystal_description block
_exptl_crystal_F_000 1672
_exptl_crystal_size_max 0.9
_exptl_crystal_size_mid 0.8
_exptl_crystal_size_min 0.8
_refine_diff_density_max 2.780
_refine_diff_density_min -2.081
_refine_diff_density_rms 0.199
_refine_ls_extinction_method none
_refine_ls_goodness_of_fit_ref 0.989
_refine_ls_hydrogen_treatment constr
_refine_ls_matrix_type full
_refine_ls_number_parameters 303
_refine_ls_number_reflns 7740
_refine_ls_number_restraints 9
_refine_ls_restrained_S_all 1.001
_refine_ls_R_factor_all 0.0580
_refine_ls_R_factor_gt 0.0411
_refine_ls_shift/su_max 0.001
_refine_ls_shift/su_mean 0.000
_refine_ls_structure_factor_coef Fsqd
_refine_ls_weighting_details 'calc w=1/[\s^2^(Fo^2^)+(0.0470P)^2^+0.0000P] where P=(Fo^2^+2Fc^2^)/3'
_refine_ls_weighting_scheme calc
_refine_ls_wR_factor_gt 0.1026
_refine_ls_wR_factor_ref 0.1095
_reflns_number_gt 5966
_reflns_number_total 7740
_reflns_threshold_expression >2sigma(I)
_cod_data_source_file ja204151v_si_001_3.cif
_cod_data_source_block Complex_3
_cod_original_cell_volume 3677.8(10)
_cod_database_code 4106474

loop_
_symmetry_equiv_pos_as_xyz
'x, y, z'
'-x+1/2, y+1/2, -z+1/2'
'-x, -y, -z'
'x-1/2, -y-1/2, z-1/2'

loop_
_atom_site_label
_atom_site_type_symbol
_atom_site_fract_x
_atom_site_fract_y
_atom_site_fract_z
_atom_site_U_iso_or_equiv
_atom_site_adp_type
_atom_site_occupancy
_atom_site_symmetry_multiplicity
_atom_site_calc_flag
_atom_site_refinement_flags
U1 U 0.356434(14) 0.207375(13) 0.576402(13) 0.01757(8) Uani 1 1 d .
Ag1 Ag 0.19683(3) 0.33309(3) 0.54639(3) 0.02298(12) Uani 1 1 d .
Si3 Si -0.01941(12) 0.32688(13) 0.60583(11) 0.0299(4) Uani 1 1 d .
Si1 Si 0.27252(12) 0.39303(11) 0.36934(11) 0.0250(4) Uani 1 1 d .
Si2 Si 0.59141(12) 0.24257(12) 0.49060(11) 0.0262(4) Uani 1 1 d .
O1 O 0.4073(3) 0.2997(3) 0.6586(3) 0.0251(10) Uani 1 1 d .
O2 O 0.2844(3) 0.1160(2) 0.5117(2) 0.0240(9) Uani 1 1 d .
O3 O 0.2726(3) 0.1579(3) 0.7131(3) 0.0287(10) Uani 1 1 d .
O4 O 0.4332(3) 0.0949(3) 0.6739(3) 0.0259(10) Uani 1 1 d .
C1 C 0.3032(4) 0.3155(4) 0.4542(4) 0.0244(14) Uani 1 1 d .
H1A H 0.3615 0.3271 0.4811 0.029 Uiso 1 1 calc R
H1B H 0.3028 0.2597 0.4305 0.029 Uiso 1 1 calc R
C13 C 0.2406(4) 0.0615(4) 0.4496(4) 0.0260(14) Uani 1 1 d .
C9 C 0.6784(5) 0.2031(5) 0.4150(5) 0.0434(19) Uani 1 1 d .
H9A H 0.6951 0.1477 0.4316 0.065 Uiso 1 1 calc R
H9B H 0.7301 0.2384 0.4188 0.065 Uiso 1 1 calc R
H9C H 0.6545 0.2030 0.3559 0.065 Uiso 1 1 calc R
C2 C 0.4898(4) 0.1772(4) 0.4913(4) 0.0279(14) Uani 1 1 d .
H2A H 0.5096 0.1223 0.5090 0.033 Uiso 1 1 calc R
H2B H 0.4691 0.1726 0.4306 0.033 Uiso 1 1 calc R
C3 C 0.0946(4) 0.3629(4) 0.6329(4) 0.0313(15) Uani 1 1 d .
H3A H 0.1118 0.3408 0.6901 0.038 Uiso 1 1 calc R
H3B H 0.0928 0.4228 0.6384 0.038 Uiso 1 1 calc R
C17 C 0.4171(6) 0.3693(5) 0.7166(6) 0.0526(15) Uani 1 1 d .
C4 C 0.2874(5) 0.4983(4) 0.4154(5) 0.0461(19) Uani 1 1 d .
H4A H 0.2435 0.5078 0.4589 0.069 Uiso 1 1 calc R
H4B H 0.2802 0.5385 0.3694 0.069 Uiso 1 1 calc R
H4C H 0.3463 0.5031 0.4418 0.069 Uiso 1 1 calc R
C12 C -0.0994(5) 0.3501(5) 0.6960(4) 0.0393(18) Uani 1 1 d .
H12A H -0.0799 0.3219 0.7486 0.059 Uiso 1 1 calc R
H12B H -0.1583 0.3314 0.6787 0.059 Uiso 1 1 calc R
H12C H -0.1006 0.4088 0.7065 0.059 Uiso 1 1 calc R
C8 C 0.5631(5) 0.3489(4) 0.4507(4) 0.0333(16) Uani 1 1 d .
H8A H 0.5306 0.3453 0.3956 0.050 Uiso 1 1 calc R
H8B H 0.6172 0.3799 0.4432 0.050 Uiso 1 1 calc R
H8C H 0.5269 0.3764 0.4927 0.050 Uiso 1 1 calc R
C21 C 0.1781(5) 0.1529(5) 0.7085(4) 0.0366(17) Uani 1 1 d .
H21A H 0.1603 0.0979 0.6913 0.055 Uiso 1 1 calc R
H21B H 0.1550 0.1921 0.6662 0.055 Uiso 1 1 calc R
H21C H 0.1547 0.1653 0.7649 0.055 Uiso 1 1 calc R
C7 C 0.6466(5) 0.2472(5) 0.6020(5) 0.0461(19) Uani 1 1 d .
H7A H 0.6022 0.2574 0.6449 0.069 Uiso 1 1 calc R
H7B H 0.6899 0.2911 0.6037 0.069 Uiso 1 1 calc R
H7C H 0.6759 0.1954 0.6145 0.069 Uiso 1 1 calc R
C23 C 0.4121(5) 0.1059(5) 0.7642(4) 0.0351(17) Uani 1 1 d .
H23A H 0.4342 0.1593 0.7846 0.042 Uiso 1 1 calc R
H23B H 0.4414 0.0631 0.7993 0.042 Uiso 1 1 calc R
C22 C 0.3122(5) 0.1013(4) 0.7751(4) 0.0361(17) Uani 1 1 d .
H22A H 0.2907 0.0454 0.7640 0.043 Uiso 1 1 calc R
H22B H 0.2971 0.1169 0.8342 0.043 Uiso 1 1 calc R
C16 C 0.3126(5) 0.0037(5) 0.4153(5) 0.047(2) Uani 1 1 d .
H16A H 0.3574 0.0359 0.3870 0.070 Uiso 1 1 calc R
H16B H 0.2859 -0.0345 0.3741 0.070 Uiso 1 1 calc R
H16C H 0.3398 -0.0264 0.4634 0.070 Uiso 1 1 calc R
C10 C -0.0641(5) 0.3795(6) 0.5039(5) 0.057(2) Uani 1 1 d .
H10A H -0.0562 0.4384 0.5095 0.086 Uiso 1 1 calc R
H10B H -0.1266 0.3671 0.4958 0.086 Uiso 1 1 calc R
H10C H -0.0323 0.3599 0.4543 0.086 Uiso 1 1 calc R
C24 C 0.4369(5) 0.0109(4) 0.6488(5) 0.0409(18) Uani 1 1 d .
H24A H 0.4855 -0.0160 0.6800 0.061 Uiso 1 1 calc R
H24B H 0.4461 0.0073 0.5869 0.061 Uiso 1 1 calc R
H24C H 0.3817 -0.0160 0.6623 0.061 Uiso 1 1 calc R
C11 C -0.0255(6) 0.2133(5) 0.5852(6) 0.054(2) Uani 1 1 d .
H11A H 0.0142 0.1990 0.5393 0.081 Uiso 1 1 calc R
H11B H -0.0857 0.1985 0.5679 0.081 Uiso 1 1 calc R
H11C H -0.0082 0.1840 0.6377 0.081 Uiso 1 1 calc R
C14 C 0.1697(5) 0.0142(5) 0.4957(5) 0.052(2) Uani 1 1 d .
H14A H 0.1962 -0.0149 0.5448 0.078 Uiso 1 1 calc R
H14B H 0.1421 -0.0249 0.4559 0.078 Uiso 1 1 calc R
H14C H 0.1252 0.0521 0.5158 0.078 Uiso 1 1 calc R
C15 C 0.2000(6) 0.1144(5) 0.3749(5) 0.049(2) Uani 1 1 d .
H15A H 0.1684 0.1605 0.3990 0.073 Uiso 1 1 calc R
H15B H 0.1593 0.0812 0.3399 0.073 Uiso 1 1 calc R
H15C H 0.2469 0.1345 0.3389 0.073 Uiso 1 1 calc R
C6 C 0.1556(5) 0.3776(5) 0.3307(5) 0.048(2) Uani 1 1 d .
H6A H 0.1489 0.3228 0.3066 0.072 Uiso 1 1 calc R
H6B H 0.1406 0.4179 0.2863 0.072 Uiso 1 1 calc R
H6C H 0.1165 0.3840 0.3789 0.072 Uiso 1 1 calc R
C5 C 0.3453(5) 0.3846(5) 0.2736(4) 0.047(2) Uani 1 1 d .
H5A H 0.4067 0.3915 0.2924 0.071 Uiso 1 1 calc R
H5B H 0.3293 0.4269 0.2317 0.071 Uiso 1 1 calc R
H5C H 0.3375 0.3310 0.2470 0.071 Uiso 1 1 calc R
C23A C 0.4473(9) 0.3358(9) 0.8067(10) 0.0526(15) Uani 0.50 1 d PD
C21A C 0.4815(9) 0.4288(9) 0.6799(9) 0.0526(15) Uani 0.50 1 d PD
C21B C 0.3922(9) 0.4474(8) 0.6601(9) 0.0526(15) Uani 0.50 1 d PD
C23B C 0.5056(10) 0.3774(9) 0.7510(9) 0.0526(15) Uani 0.50 1 d PD
C22B C 0.3529(9) 0.3584(9) 0.7867(10) 0.0526(15) Uani 0.50 1 d PD
C22A C 0.3291(10) 0.4114(8) 0.7229(9) 0.0526(15) Uani 0.50 1 d PD

loop_
_atom_site_aniso_label
_atom_site_aniso_U_11
_atom_site_aniso_U_22
_atom_site_aniso_U_33
_atom_site_aniso_U_23
_atom_site_aniso_U_13
_atom_site_aniso_U_12
U1 0.02125(14) 0.01644(13) 0.01495(11) 0.00020(8) -0.00072(8) -0.00057(9)
Ag1 0.0221(3) 0.0264(3) 0.0203(2) 0.00103(19) -0.00044(18) 0.0023(2)
Si3 0.0246(10) 0.0437(12) 0.0213(9) -0.0029(8) -0.0008(7) 0.0028(9)
Si1 0.0276(10) 0.0239(9) 0.0233(8) 0.0062(7) -0.0014(7) 0.0037(7)
Si2 0.0247(9) 0.0269(9) 0.0271(9) 0.0017(8) 0.0031(7) 0.0013(8)
O1 0.025(2) 0.024(2) 0.026(2) -0.0031(18) 0.0015(18) -0.0045(18)
O2 0.033(3) 0.019(2) 0.019(2) -0.0005(17) -0.0029(18) -0.0018(19)
O3 0.034(3) 0.033(3) 0.019(2) 0.0030(19) 0.0042(18) -0.002(2)
O4 0.032(3) 0.026(2) 0.020(2) 0.0062(18) -0.0028(18) -0.001(2)
C1 0.024(3) 0.023(3) 0.026(3) 0.004(3) -0.003(3) 0.004(3)
C13 0.028(4) 0.024(3) 0.026(3) -0.006(3) -0.005(3) -0.004(3)
C9 0.037(4) 0.040(5) 0.054(5) 0.006(4) 0.019(4) 0.006(4)
C2 0.029(4) 0.028(3) 0.027(3) -0.003(3) 0.002(3) 0.003(3)
C3 0.031(4) 0.040(4) 0.023(3) -0.005(3) -0.003(3) 0.005(3)
C17 0.047(3) 0.046(3) 0.065(4) -0.035(3) 0.009(3) -0.007(3)
C4 0.055(5) 0.026(4) 0.057(5) 0.007(4) -0.002(4) 0.001(4)
C12 0.030(4) 0.062(5) 0.027(3) -0.006(3) 0.003(3) -0.003(4)
C8 0.036(4) 0.029(4) 0.035(4) 0.002(3) 0.002(3) -0.004(3)
C21 0.037(4) 0.038(4) 0.034(4) 0.003(3) 0.007(3) 0.003(3)
C7 0.044(5) 0.052(5) 0.042(4) -0.002(4) -0.007(3) 0.000(4)
C23 0.039(4) 0.044(4) 0.021(3) -0.004(3) -0.013(3) 0.004(3)
C22 0.046(5) 0.039(4) 0.024(3) 0.006(3) 0.000(3) -0.001(3)
C16 0.052(5) 0.048(5) 0.041(4) -0.024(4) -0.006(4) 0.002(4)
C10 0.039(5) 0.096(7) 0.037(4) 0.017(5) 0.001(4) 0.003(5)
C24 0.054(5) 0.026(4) 0.042(4) 0.005(3) -0.004(4) 0.012(3)
C11 0.039(5) 0.061(6) 0.062(5) -0.029(4) 0.003(4) -0.008(4)
C14 0.044(5) 0.055(5) 0.058(5) -0.023(4) 0.007(4) -0.019(4)
C15 0.063(6) 0.038(4) 0.044(4) -0.011(4) -0.025(4) 0.001(4)
C6 0.045(5) 0.070(6) 0.029(4) 0.014(4) -0.010(3) 0.000(4)
C5 0.058(5) 0.057(5) 0.026(4) 0.019(4) 0.004(3) 0.007(4)
C23A 0.047(3) 0.046(3) 0.065(4) -0.035(3) 0.009(3) -0.007(3)
C21A 0.047(3) 0.046(3) 0.065(4) -0.035(3) 0.009(3) -0.007(3)
C21B 0.047(3) 0.046(3) 0.065(4) -0.035(3) 0.009(3) -0.007(3)
C23B 0.047(3) 0.046(3) 0.065(4) -0.035(3) 0.009(3) -0.007(3)
C22B 0.047(3) 0.046(3) 0.065(4) -0.035(3) 0.009(3) -0.007(3)
C22A 0.047(3) 0.046(3) 0.065(4) -0.035(3) 0.009(3) -0.007(3)

loop_
_atom_type_symbol
_atom_type_description
_atom_type_scat_dispersion_real
_atom_type_scat_dispersion_imag
_atom_type_scat_source
C C 0.0033 0.0016 'International Tables Vol C Tables 4.2.6.8 and 6.1.1.4'
H H 0.0000 0.0000 'International Tables Vol C Tables 4.2.6.8 and 6.1.1.4'
O O 0.0106 0.0060 'International Tables Vol C Tables 4.2.6.8 and 6.1.1.4'
Si Si 0.0817 0.0704 'International Tables Vol C Tables 4.2.6.8 and 6.1.1.4'
Ag Ag -0.8971 1.1015 'International Tables Vol C Tables 4.2.6.8 and 6.1.1.4'
U U -9.6767 9.6646 'International Tables Vol C Tables 4.2.6.8 and 6.1.1.4'

loop_
_geom_angle_atom_site_label_1
_geom_angle_atom_site_label_2
_geom_angle_atom_site_label_3
_geom_angle
O2 U1 O1 168.35(16)
O2 U1 C2 91.46(19)
O1 U1 C2 99.97(19)
O2 U1 O4 89.50(15)
O1 U1 O4 90.39(16)
C2 U1 O4 79.26(18)
O2 U1 O3 84.71(15)
O1 U1 O3 84.90(15)
C2 U1 O3 141.57(19)
O4 U1 O3 62.51(14)
O2 U1 C1 89.50(18)
O1 U1 C1 92.88(19)
C2 U1 C1 89.4(2)
O4 U1 C1 168.56(16)
O3 U1 C1 128.70(16)
O2 U1 Ag1 90.45(12)
O1 U1 Ag1 83.60(12)
C2 U1 Ag1 132.18(16)
O4 U1 Ag1 148.54(9)
O3 U1 Ag1 86.16(10)
C1 U1 Ag1 42.86(13)
C3 Ag1 C1 174.3(3)
C3 Ag1 U1 127.99(18)
C1 Ag1 U1 56.31(15)
C3 Si3 C11 112.9(4)
C3 Si3 C10 110.4(4)
C11 Si3 C10 106.9(4)
C3 Si3 C12 112.2(3)
C11 Si3 C12 106.9(4)
C10 Si3 C12 107.3(4)
C6 Si1 C4 110.4(4)
C6 Si1 C1 110.2(3)
C4 Si1 C1 109.3(3)
C6 Si1 C5 108.1(4)
C4 Si1 C5 107.5(4)
C1 Si1 C5 111.4(3)
C2 Si2 C8 110.4(3)
C2 Si2 C7 111.0(3)
C8 Si2 C7 110.5(3)
C2 Si2 C9 113.2(3)
C8 Si2 C9 105.4(3)
C7 Si2 C9 106.2(4)
C17 O1 U1 164.3(4)
C13 O2 U1 167.4(4)
C21 O3 C22 112.9(5)
C21 O3 U1 118.9(4)
C22 O3 U1 122.0(4)
C24 O4 C23 113.1(5)
C24 O4 U1 122.4(4)
C23 O4 U1 111.1(4)
Si1 C1 Ag1 101.3(3)
Si1 C1 U1 176.8(3)
Ag1 C1 U1 80.83(18)
O2 C13 C14 108.5(5)
O2 C13 C16 106.7(5)
C14 C13 C16 111.5(6)
O2 C13 C15 108.2(5)
C14 C13 C15 111.2(6)
C16 C13 C15 110.6(6)
Si2 C2 U1 124.7(3)
Si3 C3 Ag1 118.2(3)
C23B C17 O1 112.2(8)
C23B C17 C22B 111.4(9)
O1 C17 C22B 107.4(8)
C23B C17 C21A 57.9(6)
O1 C17 C21A 109.2(8)
C22B C17 C21A 143.1(9)
C23B C17 C22A 138.9(10)
O1 C17 C22A 108.9(8)
C22B C17 C22A 53.8(5)
C21A C17 C22A 108.4(9)
C23B C17 C23A 56.9(6)
O1 C17 C23A 107.4(8)
C22B C17 C23A 59.0(6)
C21A C17 C23A 113.0(8)
C22A C17 C23A 109.9(8)
C23B C17 C21B 109.6(8)
O1 C17 C21B 105.7(7)
C22B C17 C21B 110.4(8)
C21A C17 C21B 54.3(6)
C22A C17 C21B 58.1(6)
C23A C17 C21B 146.9(9)
O4 C23 C22 110.3(5)
O3 C22 C23 106.6(5)
C23B C23A C22B 111.2(14)
C23B C23A C17 57.3(9)
C22B C23A C17 58.4(9)
C21B C21A C23B 121.1(15)
C21B C21A C17 65.9(10)
C23B C21A C17 58.7(9)
C21A C21B C22A 113.5(14)
C21A C21B C17 59.8(9)
C22A C21B C17 58.3(9)
C21A C23B C23A 126.9(15)
C21A C23B C17 63.4(10)
C23A C23B C17 65.9(10)
C22A C22B C17 63.7(11)
C22A C22B C23A 122.6(15)
C17 C22B C23A 62.7(9)
C22B C22A C21B 124.2(15)
C22B C22A C17 62.5(10)
C21B C22A C17 63.6(9)

loop_
_geom_bond_atom_site_label_1
_geom_bond_atom_site_label_2
_geom_bond_distance
U1 O2 2.059(4)
U1 O1 2.077(4)
U1 C2 2.461(6)
U1 O4 2.592(4)
U1 O3 2.592(4)
U1 C1 2.658(6)
U1 Ag1 3.1533(6)
Ag1 C3 2.105(6)
Ag1 C1 2.173(6)
Si3 C3 1.836(7)
Si3 C11 1.860(8)
Si3 C10 1.878(8)
Si3 C12 1.888(7)
Si1 C6 1.844(8)
Si1 C4 1.848(7)
Si1 C1 1.848(6)
Si1 C5 1.854(7)
Si2 C2 1.848(7)
Si2 C8 1.864(7)
Si2 C7 1.868(7)
Si2 C9 1.876(8)
O1 C17 1.435(8)
O2 C13 1.436(7)
O3 C21 1.415(8)
O3 C22 1.429(8)
O4 C24 1.410(8)
O4 C23 1.434(7)
C13 C14 1.499(10)
C13 C16 1.527(9)
C13 C15 1.535(9)
C17 C23B 1.414(17)
C17 C22B 1.470(17)
C17 C21A 1.481(17)
C17 C22A 1.485(17)
C17 C23A 1.534(18)
C17 C21B 1.564(18)
C23 C22 1.510(10)
C23A C23B 1.407(9)
C23A C22B 1.480(9)
C21A C21B 1.392(9)
C21A C23B 1.404(9)
C21B C22A 1.483(9)
C22B C22A 1.336(9)
